data_7016694
loop_
_publ_author_name
'Petrov, Alex R.'
'Bannenberg, Thomas'
'Daniliuc, Constantin G.'
'Jones, Peter G.'
'Tamm, Matthias'

_publ_section_title
;
 The use of 1,2-dipiperidinoacetylene for the preparation of
 monometallic diaminoacetylene and homo- or heterobimetallic
 diaminodicarbene ruthenium(ii) complexes.
;
_journal_issue 40
_journal_name_full 'Dalton transactions (Cambridge, England : 2003)'
_journal_page_first 10503
_journal_page_last 10512
_journal_paper_doi 10.1039/c1dt10606f
_journal_volume 40
_journal_year 2011
_chemical_formula_sum 'C22 H20 N2 O10 W2'
_chemical_formula_weight 840.10
_chemical_name_systematic
;
?
;
_space_group_IT_number 2
_symmetry_cell_setting triclinic
_symmetry_space_group_name_Hall '-P 1'
_symmetry_space_group_name_H-M 'P -1'
_atom_sites_solution_hydrogens geom
_atom_sites_solution_primary direct
_atom_sites_solution_secondary difmap
_audit_creation_method SHELXL-97
_cell_angle_alpha 102.934(4)
_cell_angle_beta 94.073(4)
_cell_angle_gamma 118.147(4)
_cell_formula_units_Z 2
_cell_length_a 9.5233(4)
_cell_length_b 9.7656(4)
_cell_length_c 15.9927(6)
_cell_measurement_reflns_used 21466
_cell_measurement_temperature 110(2)
_cell_measurement_theta_max 30.8563
_cell_measurement_theta_min 2.4381
_cell_volume 1250.88(11)
_computing_cell_refinement
;
CrysAlisPro, Oxford Diffraction Ltd.,
Version 1.171.33.55 (release 05-01-2010 CrysAlis171 .NET)
(compiled Jan 5 2010,16:28:46)
;
_computing_data_collection
;
CrysAlisPro, Oxford Diffraction Ltd.,
Version 1.171.33.55 (release 05-01-2010 CrysAlis171 .NET)
(compiled Jan 5 2010,16:28:46)
;
_computing_data_reduction
;
CrysAlisPro, Oxford Diffraction Ltd.,
Version 1.171.33.55 (release 05-01-2010 CrysAlis171 .NET)
(compiled Jan 5 2010,16:28:46)
;
_computing_molecular_graphics 'BRUKER XP'
_computing_publication_material SHELXL-97
_computing_structure_refinement 'SHELXL-97 (Sheldrick, 1997)'
_computing_structure_solution 'SHELXS-97 (Sheldrick, 1990)'
_diffrn_ambient_temperature 110(2)
_diffrn_detector_area_resol_mean 16.1419
_diffrn_measured_fraction_theta_full 0.982
_diffrn_measured_fraction_theta_max 0.982
_diffrn_measurement_device_type 'Xcalibur, Eos'
_diffrn_measurement_method '\w scans'
_diffrn_radiation_monochromator graphite
_diffrn_radiation_source 'Enhance (Mo) X-ray Source'
_diffrn_radiation_type 'Mo K\a'
_diffrn_radiation_wavelength 0.71073
_diffrn_reflns_av_R_equivalents 0.0418
_diffrn_reflns_av_sigmaI/netI 0.0461
_diffrn_reflns_limit_h_max 13
_diffrn_reflns_limit_h_min -13
_diffrn_reflns_limit_k_max 13
_diffrn_reflns_limit_k_min -13
_diffrn_reflns_limit_l_max 22
_diffrn_reflns_limit_l_min -22
_diffrn_reflns_number 48699
_diffrn_reflns_theta_full 30.03
_diffrn_reflns_theta_max 30.03
_diffrn_reflns_theta_min 2.44
_exptl_absorpt_coefficient_mu 9.246
_exptl_absorpt_correction_T_max 1.00000
_exptl_absorpt_correction_T_min 0.63113
_exptl_absorpt_correction_type multi-scan
_exptl_absorpt_process_details
;
CrysAlisPro, Oxford Diffraction Ltd.,
Version 1.171.33.55 (release 05-01-2010 CrysAlis171 .NET)
(compiled Jan 5 2010,16:28:46)
;
_exptl_crystal_colour 'pale yellow'
_exptl_crystal_density_diffrn 2.230
_exptl_crystal_density_method 'not measured'
_exptl_crystal_description prism
_exptl_crystal_F_000 788
_exptl_crystal_size_max 0.10
_exptl_crystal_size_mid 0.09
_exptl_crystal_size_min 0.05
_refine_diff_density_max 0.626
_refine_diff_density_min -0.622
_refine_diff_density_rms 0.117
_refine_ls_extinction_method none
_refine_ls_goodness_of_fit_ref 0.824
_refine_ls_hydrogen_treatment riding
_refine_ls_matrix_type full
_refine_ls_number_parameters 325
_refine_ls_number_reflns 7185
_refine_ls_number_restraints 0
_refine_ls_restrained_S_all 0.824
_refine_ls_R_factor_all 0.0284
_refine_ls_R_factor_gt 0.0166
_refine_ls_shift/su_max 0.004
_refine_ls_shift/su_mean 0.000
_refine_ls_structure_factor_coef Fsqd
_refine_ls_weighting_details 'calc w=1/[\s^2^(Fo^2^)+(0.0042P)^2^+0.0000P] where P=(Fo^2^+2Fc^2^)/3'
_refine_ls_weighting_scheme calc
_refine_ls_wR_factor_gt 0.0231
_refine_ls_wR_factor_ref 0.0236
_reflns_number_gt 5478
_reflns_number_total 7185
_reflns_threshold_expression >2sigma(I)
_cod_data_source_file c1dt10606f.txt
_cod_data_source_block pet20
_cod_original_cell_volume 1250.88(9)
_cod_database_code 7016694

loop_
_symmetry_equiv_pos_as_xyz
'x, y, z'
'-x, -y, -z'

loop_
_atom_site_label
_atom_site_type_symbol
_atom_site_fract_x
_atom_site_fract_y
_atom_site_fract_z
_atom_site_U_iso_or_equiv
_atom_site_adp_type
_atom_site_occupancy
_atom_site_symmetry_multiplicity
_atom_site_calc_flag
_atom_site_refinement_flags
W1 W 0.767013(12) 0.738059(12) 0.838857(7) 0.01263(3) Uani 1 1 d .
W2 W 0.800824(12) 0.368426(12) 0.626462(6) 0.01109(3) Uani 1 1 d .
N1 N 0.7028(2) 0.3801(2) 0.84800(12) 0.0111(4) Uani 1 1 d .
N2 N 0.4577(2) 0.3288(2) 0.68333(12) 0.0107(4) Uani 1 1 d .
O1 O 0.4148(2) 0.6980(2) 0.80475(11) 0.0236(4) Uani 1 1 d .
O2 O 0.7349(2) 0.7576(2) 1.03675(11) 0.0272(5) Uani 1 1 d .
O3 O 0.9070(2) 1.1156(2) 0.90103(12) 0.0286(5) Uani 1 1 d .
O4 O 1.1365(2) 0.8220(2) 0.87663(12) 0.0298(5) Uani 1 1 d .
O5 O 0.7397(2) 0.7541(2) 0.64144(11) 0.0262(5) Uani 1 1 d .
O6 O 1.0191(2) 0.3741(2) 0.78793(11) 0.0233(4) Uani 1 1 d .
O7 O 1.0855(2) 0.7362(2) 0.67263(11) 0.0226(4) Uani 1 1 d .
O8 O 1.0310(2) 0.2948(2) 0.51663(11) 0.0197(4) Uani 1 1 d .
O9 O 0.6564(2) 0.3935(2) 0.44693(11) 0.0277(5) Uani 1 1 d .
O10 O 0.5747(2) -0.0137(2) 0.58676(11) 0.0245(4) Uani 1 1 d .
C1 C 0.6894(3) 0.4696(3) 0.80111(15) 0.0107(5) Uani 1 1 d .
C2 C 0.6141(3) 0.3871(3) 0.70664(15) 0.0111(5) Uani 1 1 d .
C3 C 0.8003(3) 0.4457(3) 0.93764(14) 0.0146(5) Uani 1 1 d .
H3A H 0.8548 0.5658 0.9557 0.018 Uiso 1 1 calc R
H3B H 0.8855 0.4148 0.9390 0.018 Uiso 1 1 calc R
C4 C 0.6923(3) 0.3803(3) 1.00165(15) 0.0186(6) Uani 1 1 d .
H4A H 0.7600 0.4231 1.0613 0.022 Uiso 1 1 calc R
H4B H 0.6119 0.4174 1.0033 0.022 Uiso 1 1 calc R
C5 C 0.6038(3) 0.1953(3) 0.97368(15) 0.0189(6) Uani 1 1 d .
H5A H 0.5252 0.1543 1.0117 0.023 Uiso 1 1 calc R
H5B H 0.6833 0.1585 0.9809 0.023 Uiso 1 1 calc R
C6 C 0.5135(3) 0.1261(3) 0.87816(15) 0.0155(6) Uani 1 1 d .
H6A H 0.4682 0.0071 0.8593 0.019 Uiso 1 1 calc R
H6B H 0.4216 0.1470 0.8731 0.019 Uiso 1 1 calc R
C7 C 0.6245(3) 0.2009(3) 0.81819(15) 0.0126(5) Uani 1 1 d .
H7A H 0.7092 0.1694 0.8177 0.015 Uiso 1 1 calc R
H7B H 0.5605 0.1590 0.7576 0.015 Uiso 1 1 calc R
C8 C 0.3468(3) 0.3201(3) 0.74510(15) 0.0139(5) Uani 1 1 d .
H8A H 0.2988 0.3880 0.7373 0.017 Uiso 1 1 calc R
H8B H 0.4094 0.3637 0.8061 0.017 Uiso 1 1 calc R
C9 C 0.2115(3) 0.1459(3) 0.72961(15) 0.0155(6) Uani 1 1 d .
H9A H 0.1379 0.1430 0.7707 0.019 Uiso 1 1 calc R
H9B H 0.2588 0.0791 0.7407 0.019 Uiso 1 1 calc R
C10 C 0.1153(3) 0.0763(3) 0.63550(15) 0.0161(6) Uani 1 1 d .
H10A H 0.0586 0.1361 0.6261 0.019 Uiso 1 1 calc R
H10B H 0.0323 -0.0393 0.6246 0.019 Uiso 1 1 calc R
C11 C 0.2306(3) 0.0912(3) 0.57218(16) 0.0184(6) Uani 1 1 d .
H11A H 0.2761 0.0199 0.5767 0.022 Uiso 1 1 calc R
H11B H 0.1689 0.0540 0.5114 0.022 Uiso 1 1 calc R
C12 C 0.3684(3) 0.2638(3) 0.59117(15) 0.0150(6) Uani 1 1 d .
H12A H 0.4444 0.2671 0.5515 0.018 Uiso 1 1 calc R
H12B H 0.3242 0.3330 0.5797 0.018 Uiso 1 1 calc R
C13 C 0.5385(3) 0.7057(3) 0.81714(16) 0.0161(6) Uani 1 1 d .
C14 C 0.7497(3) 0.7470(3) 0.96478(18) 0.0192(6) Uani 1 1 d .
C15 C 0.8531(3) 0.9763(3) 0.87643(17) 0.0181(6) Uani 1 1 d .
C16 C 1.0035(3) 0.7882(3) 0.86153(16) 0.0169(6) Uani 1 1 d .
C17 C 0.7565(3) 0.7432(3) 0.71094(18) 0.0181(6) Uani 1 1 d .
C18 C 0.9331(3) 0.3691(3) 0.73110(16) 0.0156(6) Uani 1 1 d .
C19 C 0.9755(3) 0.6074(3) 0.65641(15) 0.0152(6) Uani 1 1 d .
C20 C 0.9468(3) 0.3237(3) 0.55671(15) 0.0146(6) Uani 1 1 d .
C21 C 0.7012(3) 0.3842(3) 0.51288(17) 0.0186(6) Uani 1 1 d .
C22 C 0.6512(3) 0.1241(3) 0.59919(15) 0.0157(6) Uani 1 1 d .

loop_
_atom_site_aniso_label
_atom_site_aniso_U_11
_atom_site_aniso_U_22
_atom_site_aniso_U_33
_atom_site_aniso_U_23
_atom_site_aniso_U_13
_atom_site_aniso_U_12
W1 0.01057(6) 0.01024(6) 0.01517(6) 0.00182(5) 0.00120(5) 0.00475(5)
W2 0.01047(6) 0.01076(6) 0.01107(6) 0.00345(5) 0.00213(5) 0.00449(5)
N1 0.0121(11) 0.0129(11) 0.0096(11) 0.0043(9) 0.0031(9) 0.0068(9)
N2 0.0095(11) 0.0112(10) 0.0094(11) 0.0025(9) 0.0009(8) 0.0039(9)
O1 0.0168(10) 0.0238(11) 0.0307(11) 0.0038(9) 0.0027(9) 0.0126(9)
O2 0.0276(12) 0.0409(13) 0.0166(11) 0.0038(9) 0.0062(9) 0.0217(11)
O3 0.0207(11) 0.0162(10) 0.0451(13) 0.0040(10) -0.0006(10) 0.0093(9)
O4 0.0162(11) 0.0454(13) 0.0264(11) 0.0122(10) 0.0016(9) 0.0140(10)
O5 0.0252(11) 0.0338(12) 0.0256(11) 0.0168(10) 0.0066(9) 0.0157(10)
O6 0.0195(11) 0.0358(12) 0.0186(10) 0.0102(9) 0.0032(9) 0.0160(10)
O7 0.0220(11) 0.0168(10) 0.0211(10) 0.0046(8) 0.0040(9) 0.0041(9)
O8 0.0198(10) 0.0211(10) 0.0195(10) 0.0066(8) 0.0101(8) 0.0103(9)
O9 0.0222(11) 0.0295(12) 0.0228(11) 0.0142(9) -0.0035(9) 0.0046(9)
O10 0.0288(12) 0.0142(10) 0.0234(11) 0.0034(8) 0.0042(9) 0.0064(9)
C1 0.0068(12) 0.0136(12) 0.0133(13) 0.0038(10) 0.0043(10) 0.0062(10)
C2 0.0124(13) 0.0061(11) 0.0150(13) 0.0048(10) 0.0011(10) 0.0043(10)
C3 0.0117(13) 0.0166(13) 0.0138(13) 0.0032(11) -0.0022(11) 0.0068(11)
C4 0.0191(15) 0.0223(15) 0.0117(13) 0.0045(11) 0.0011(11) 0.0087(12)
C5 0.0233(15) 0.0213(15) 0.0161(14) 0.0098(12) 0.0056(12) 0.0122(13)
C6 0.0165(14) 0.0138(13) 0.0192(14) 0.0084(11) 0.0050(11) 0.0082(11)
C7 0.0160(13) 0.0104(12) 0.0132(13) 0.0039(10) 0.0035(11) 0.0079(11)
C8 0.0113(13) 0.0142(13) 0.0153(14) 0.0026(11) 0.0035(11) 0.0065(11)
C9 0.0095(13) 0.0180(14) 0.0173(14) 0.0040(11) 0.0024(11) 0.0061(11)
C10 0.0108(13) 0.0104(13) 0.0226(15) 0.0035(11) 0.0010(11) 0.0027(11)
C11 0.0144(14) 0.0165(14) 0.0163(14) 0.0011(11) -0.0030(11) 0.0040(12)
C12 0.0098(13) 0.0196(14) 0.0138(14) 0.0053(11) -0.0001(11) 0.0061(11)
C13 0.0206(15) 0.0100(13) 0.0159(14) 0.0016(11) 0.0037(12) 0.0071(12)
C14 0.0109(14) 0.0157(14) 0.0277(16) -0.0021(12) 0.0002(12) 0.0084(12)
C15 0.0104(13) 0.0197(14) 0.0250(15) 0.0047(12) 0.0014(12) 0.0094(12)
C16 0.0189(15) 0.0155(14) 0.0153(14) 0.0063(11) 0.0024(12) 0.0072(12)
C17 0.0088(13) 0.0141(13) 0.0328(17) 0.0066(12) 0.0048(12) 0.0068(11)
C18 0.0137(13) 0.0157(13) 0.0186(14) 0.0042(11) 0.0098(12) 0.0077(11)
C19 0.0209(15) 0.0197(14) 0.0123(13) 0.0063(11) 0.0060(11) 0.0148(13)
C20 0.0146(14) 0.0114(13) 0.0111(13) 0.0049(11) -0.0043(11) 0.0016(11)
C21 0.0126(14) 0.0126(13) 0.0239(16) 0.0044(12) 0.0035(12) 0.0017(11)
C22 0.0154(14) 0.0240(15) 0.0109(14) 0.0061(12) 0.0068(11) 0.0115(13)

loop_
_atom_type_symbol
_atom_type_description
_atom_type_scat_dispersion_real
_atom_type_scat_dispersion_imag
_atom_type_scat_source
C C 0.0033 0.0016 'International Tables Vol C Tables 4.2.6.8 and 6.1.1.4'
H H 0.0000 0.0000 'International Tables Vol C Tables 4.2.6.8 and 6.1.1.4'
O O 0.0106 0.0060 'International Tables Vol C Tables 4.2.6.8 and 6.1.1.4'
W W -0.8490 6.8722 'International Tables Vol C Tables 4.2.6.8 and 6.1.1.4'
N N 0.0061 0.0033 'International Tables Vol C Tables 4.2.6.8 and 6.1.1.4'

loop_
_geom_angle_atom_site_label_1
_geom_angle_atom_site_label_2
_geom_angle_atom_site_label_3
_geom_angle
C15 W1 C14 86.36(10)
C15 W1 C13 88.30(9)
C14 W1 C13 87.87(10)
C15 W1 C16 87.62(10)
C14 W1 C16 92.75(10)
C13 W1 C16 175.83(9)
C15 W1 C17 88.90(10)
C14 W1 C17 170.07(9)
C13 W1 C17 83.26(9)
C16 W1 C17 95.78(9)
C15 W1 C1 175.19(9)
C14 W1 C1 92.54(9)
C13 W1 C1 96.35(9)
C16 W1 C1 87.75(9)
C17 W1 C1 92.88(9)
C20 W2 C18 86.63(9)
C20 W2 C22 88.43(10)
C18 W2 C22 90.22(10)
C20 W2 C19 85.95(10)
C18 W2 C19 84.35(10)
C22 W2 C19 172.40(10)
C20 W2 C21 85.66(9)
C18 W2 C21 170.64(10)
C22 W2 C21 94.88(10)
C19 W2 C21 89.80(9)
C20 W2 C2 172.99(9)
C18 W2 C2 92.07(9)
C22 W2 C2 84.69(9)
C19 W2 C2 100.78(9)
C21 W2 C2 96.21(9)
C1 N1 C3 124.2(2)
C1 N1 C7 125.13(19)
C3 N1 C7 110.65(17)
C2 N2 C12 124.1(2)
C2 N2 C8 124.8(2)
C12 N2 C8 111.13(18)
N1 C1 C2 116.7(2)
N1 C1 W1 131.03(17)
C2 C1 W1 112.28(15)
N2 C2 C1 117.4(2)
N2 C2 W2 130.96(17)
C1 C2 W2 111.43(15)
N1 C3 C4 110.52(19)
C5 C4 C3 110.4(2)
C4 C5 C6 110.72(19)
C7 C6 C5 111.7(2)
N1 C7 C6 110.66(18)
N2 C8 C9 110.90(18)
C8 C9 C10 110.10(19)
C9 C10 C11 109.62(19)
C12 C11 C10 111.9(2)
N2 C12 C11 111.23(19)
O1 C13 W1 175.4(2)
O2 C14 W1 175.7(2)
O3 C15 W1 177.4(2)
O4 C16 W1 177.1(2)
O5 C17 W1 172.2(2)
O6 C18 W2 174.7(2)
O7 C19 W2 172.7(2)
O8 C20 W2 178.5(2)
O9 C21 W2 174.4(2)
O10 C22 W2 175.8(2)

loop_
_geom_bond_atom_site_label_1
_geom_bond_atom_site_label_2
_geom_bond_distance
W1 C15 1.987(3)
W1 C14 2.018(3)
W1 C13 2.037(3)
W1 C16 2.052(3)
W1 C17 2.054(3)
W1 C1 2.277(2)
W2 C20 1.985(3)
W2 C18 2.018(3)
W2 C22 2.038(3)
W2 C19 2.041(3)
W2 C21 2.060(3)
W2 C2 2.316(2)
N1 C1 1.315(3)
N1 C3 1.472(3)
N1 C7 1.480(3)
N2 C2 1.306(3)
N2 C12 1.481(3)
N2 C8 1.483(3)
O1 C13 1.145(3)
O2 C14 1.157(3)
O3 C15 1.159(3)
O4 C16 1.139(3)
O5 C17 1.147(3)
O6 C18 1.156(3)
O7 C19 1.148(3)
O8 C20 1.158(3)
O9 C21 1.148(3)
O10 C22 1.147(3)
C1 C2 1.484(3)
C3 C4 1.529(3)
C4 C5 1.524(3)
C5 C6 1.527(3)
C6 C7 1.516(3)
C8 C9 1.521(3)
C9 C10 1.525(3)
C10 C11 1.525(3)
C11 C12 1.510(3)

loop_
_geom_torsion_atom_site_label_1
_geom_torsion_atom_site_label_2
_geom_torsion_atom_site_label_3
_geom_torsion_atom_site_label_4
_geom_torsion
C3 N1 C1 C2 168.1(2)
C7 N1 C1 C2 -11.1(3)
C3 N1 C1 W1 -10.7(3)
C7 N1 C1 W1 170.16(16)
C15 W1 C1 N1 50.0(12)
C14 W1 C1 N1 -26.7(2)
C13 W1 C1 N1 -114.8(2)
C16 W1 C1 N1 66.0(2)
C17 W1 C1 N1 161.7(2)
C15 W1 C1 C2 -128.8(11)
C14 W1 C1 C2 154.57(17)
C13 W1 C1 C2 66.44(17)
C16 W1 C1 C2 -112.77(17)
C17 W1 C1 C2 -17.10(17)
C12 N2 C2 C1 171.2(2)
C8 N2 C2 C1 -8.2(3)
C12 N2 C2 W2 -14.3(3)
C8 N2 C2 W2 166.25(16)
N1 C1 C2 N2 93.8(3)
W1 C1 C2 N2 -87.2(2)
N1 C1 C2 W2 -81.7(2)
W1 C1 C2 W2 97.26(13)
C20 W2 C2 N2 -68.1(8)
C18 W2 C2 N2 -147.2(2)
C22 W2 C2 N2 -57.2(2)
C19 W2 C2 N2 128.1(2)
C21 W2 C2 N2 37.1(2)
C20 W2 C2 C1 106.7(7)
C18 W2 C2 C1 27.51(16)
C22 W2 C2 C1 117.54(16)
C19 W2 C2 C1 -57.13(16)
C21 W2 C2 C1 -148.11(16)
C1 N1 C3 C4 119.5(2)
C7 N1 C3 C4 -61.2(2)
N1 C3 C4 C5 57.7(3)
C3 C4 C5 C6 -52.9(3)
C4 C5 C6 C7 52.2(3)
C1 N1 C7 C6 -120.9(2)
C3 N1 C7 C6 59.8(2)
C5 C6 C7 N1 -55.3(3)
C2 N2 C8 C9 -121.7(2)
C12 N2 C8 C9 58.8(2)
N2 C8 C9 C10 -58.4(2)
C8 C9 C10 C11 55.5(3)
C9 C10 C11 C12 -54.5(3)
C2 N2 C12 C11 123.6(2)
C8 N2 C12 C11 -56.9(2)
C10 C11 C12 N2 55.2(3)
C15 W1 C13 O1 19(3)
C14 W1 C13 O1 106(3)
C16 W1 C13 O1 7(4)
C17 W1 C13 O1 -70(3)
C1 W1 C13 O1 -162(3)
C15 W1 C14 O2 49(3)
C13 W1 C14 O2 -39(3)
C16 W1 C14 O2 137(3)
C17 W1 C14 O2 -13(4)
C1 W1 C14 O2 -136(3)
C14 W1 C15 O3 46(5)
C13 W1 C15 O3 134(5)
C16 W1 C15 O3 -47(5)
C17 W1 C15 O3 -143(5)
C1 W1 C15 O3 -31(6)
C15 W1 C16 O4 26(5)
C14 W1 C16 O4 -60(5)
C13 W1 C16 O4 39(5)
C17 W1 C16 O4 115(5)
C1 W1 C16 O4 -152(5)
C15 W1 C17 O5 -55.9(16)
C14 W1 C17 O5 6(2)
C13 W1 C17 O5 32.5(16)
C16 W1 C17 O5 -143.4(16)
C1 W1 C17 O5 128.6(16)
C20 W2 C18 O6 31(2)
C22 W2 C18 O6 120(2)
C19 W2 C18 O6 -55(2)
C21 W2 C18 O6 -3(3)
C2 W2 C18 O6 -156(2)
C20 W2 C19 O7 -31.6(17)
C18 W2 C19 O7 55.4(17)
C22 W2 C19 O7 11(2)
C21 W2 C19 O7 -117.3(17)
C2 W2 C19 O7 146.4(16)
C18 W2 C20 O8 57(8)
C22 W2 C20 O8 -34(8)
C19 W2 C20 O8 141(8)
C21 W2 C20 O8 -129(8)
C2 W2 C20 O8 -23(9)
C20 W2 C21 O9 -13(2)
C18 W2 C21 O9 21(3)
C22 W2 C21 O9 -101(2)
C19 W2 C21 O9 73(2)
C2 W2 C21 O9 174(2)
C20 W2 C22 O10 65(3)
C18 W2 C22 O10 -22(3)
C19 W2 C22 O10 23(3)
C21 W2 C22 O10 150(3)
C2 W2 C22 O10 -114(3)
